data_7021331
loop_
_publ_author_name
'Yasumoto, Takahiro'
'Yamamoto, Keishi'
'Tsurugi, Hayato'
'Mashima, Kazushi'

_publ_section_title
;
 Isospecific polymerization of 1-hexene by C1-symmetric half-metallocene
 dimethyl complexes of group 4 metals with bidentate N-substituted
 iminomethylpyrrolyl ligands.
;
_journal_issue 25
_journal_name_full 'Dalton transactions (Cambridge, England : 2003)'
_journal_page_first 9120
_journal_page_last 9128
_journal_paper_doi 10.1039/c2dt32481d
_journal_volume 42
_journal_year 2013
_chemical_formula_moiety 'C24 H32 N2 O Zr'
_chemical_formula_sum 'C24 H32 N2 O Zr'
_chemical_formula_weight 455.74
_chemical_name_common 3a
_chemical_name_systematic
;
?
;
_space_group_IT_number 2
_symmetry_cell_setting triclinic
_symmetry_Int_Tables_number 2
_symmetry_space_group_name_Hall '-P 1'
_symmetry_space_group_name_H-M 'P -1'
_atom_sites_solution_hydrogens geom
_atom_sites_solution_primary direct
_atom_sites_solution_secondary difmap
_audit_creation_method SHELXL-97
_cell_angle_alpha 103.4010(10)
_cell_angle_beta 97.5500(10)
_cell_angle_gamma 110.7440(10)
_cell_formula_units_Z 2
_cell_length_a 9.1395(4)
_cell_length_b 9.5693(4)
_cell_length_c 14.4498(6)
_cell_measurement_reflns_used 28283
_cell_measurement_temperature 120(2)
_cell_measurement_theta_max 27.45
_cell_measurement_theta_min 3.11
_cell_volume 1117.55(8)
_computing_cell_refinement 'RAPID AUTO'
_computing_data_collection 'RAPID AUTO (Rigaku, ????)'
_computing_data_reduction 'RAPID AUTO'
_computing_molecular_graphics 'CrystalStructure 4.0'
_computing_publication_material 'CrystalStructure 4.0 (Rigaku, 2010)'
_computing_structure_refinement 'SHELXL97 (Sheldrick, 2008)'
_computing_structure_solution 'SIR92 (Altomare, et al., 1994)'
_diffrn_ambient_temperature 120(2)
_diffrn_detector_area_resol_mean 10.000
_diffrn_measured_fraction_theta_full 0.997
_diffrn_measured_fraction_theta_max 0.997
_diffrn_measurement_device_type 'Rigaku R-AXIS RAPID'
_diffrn_measurement_method \w
_diffrn_radiation_monochromator graphite
_diffrn_radiation_source 'fine-focus sealed tube'
_diffrn_radiation_type MoK\a
_diffrn_radiation_wavelength 0.71075
_diffrn_reflns_av_R_equivalents 0.0216
_diffrn_reflns_av_sigmaI/netI 0.0138
_diffrn_reflns_limit_h_max 11
_diffrn_reflns_limit_h_min -11
_diffrn_reflns_limit_k_max 12
_diffrn_reflns_limit_k_min -12
_diffrn_reflns_limit_l_max 17
_diffrn_reflns_limit_l_min -18
_diffrn_reflns_number 31628
_diffrn_reflns_theta_full 27.45
_diffrn_reflns_theta_max 27.45
_diffrn_reflns_theta_min 3.11
_exptl_absorpt_coefficient_mu 0.508
_exptl_absorpt_correction_T_max 0.903
_exptl_absorpt_correction_T_min 0.720
_exptl_absorpt_correction_type multi-scan
_exptl_absorpt_process_details 'ABSCOR (Rigaku, 1995)'
_exptl_crystal_colour yellow
_exptl_crystal_density_diffrn 1.354
_exptl_crystal_density_method 'not measured'
_exptl_crystal_description platelet
_exptl_crystal_F_000 476
_exptl_crystal_size_max 0.50
_exptl_crystal_size_mid 0.30
_exptl_crystal_size_min 0.20
_refine_diff_density_max 0.445
_refine_diff_density_min -0.328
_refine_diff_density_rms 0.091
_refine_ls_extinction_method none
_refine_ls_goodness_of_fit_ref 1.177
_refine_ls_hydrogen_treatment constr
_refine_ls_matrix_type full
_refine_ls_number_parameters 253
_refine_ls_number_reflns 5096
_refine_ls_number_restraints 0
_refine_ls_restrained_S_all 1.177
_refine_ls_R_factor_all 0.0245
_refine_ls_R_factor_gt 0.0231
_refine_ls_shift/su_max 0.002
_refine_ls_shift/su_mean 0.000
_refine_ls_structure_factor_coef Fsqd
_refine_ls_weighting_details 'calc w=1/[\s^2^(Fo^2^)+(0.0427P)^2^+0.6794P] where P=(Fo^2^+2Fc^2^)/3'
_refine_ls_weighting_scheme calc
_refine_ls_wR_factor_gt 0.0754
_refine_ls_wR_factor_ref 0.0789
_reflns_number_gt 4872
_reflns_number_total 5096
_reflns_threshold_expression >2sigma(I)
_cod_data_source_file c2dt32481d.txt
_cod_data_source_block 3a
_cod_database_code 7021331

loop_
_symmetry_equiv_pos_as_xyz
'x, y, z'
'-x, -y, -z'

loop_
_atom_site_label
_atom_site_type_symbol
_atom_site_fract_x
_atom_site_fract_y
_atom_site_fract_z
_atom_site_U_iso_or_equiv
_atom_site_adp_type
_atom_site_occupancy
_atom_site_symmetry_multiplicity
_atom_site_calc_flag
_atom_site_refinement_flags
Zr1 Zr -0.159912(17) 0.875362(17) 0.739038(11) 0.01607(7) Uani 1 1 d .
O1 O 0.66860(15) 1.34439(16) 1.03799(11) 0.0283(3) Uani 1 1 d .
N1 N -0.23025(17) 0.63769(17) 0.76236(11) 0.0206(3) Uani 1 1 d .
N2 N 0.05329(16) 0.87925(16) 0.85604(10) 0.0169(3) Uani 1 1 d .
C1 C -0.0014(2) 0.8381(2) 0.61349(13) 0.0238(4) Uani 1 1 d .
C2 C -0.1667(2) 0.7640(2) 0.56302(13) 0.0254(4) Uani 1 1 d .
C3 C -0.2276(2) 0.8820(3) 0.56519(13) 0.0281(4) Uani 1 1 d .
C4 C -0.0998(3) 1.0284(2) 0.61723(15) 0.0301(4) Uani 1 1 d .
C5 C 0.0392(2) 1.0012(2) 0.64597(14) 0.0271(4) Uani 1 1 d .
C6 C 0.1074(3) 0.7524(3) 0.62388(16) 0.0339(5) Uani 1 1 d .
H6A H 0.0725 0.6858 0.6658 0.041 Uiso 1 1 calc R
H6B H 0.2184 0.8286 0.6534 0.041 Uiso 1 1 calc R
H6C H 0.1018 0.6872 0.5592 0.041 Uiso 1 1 calc R
C7 C -0.2550(3) 0.5920(3) 0.51162(16) 0.0365(5) Uani 1 1 d .
H7A H -0.2183 0.5330 0.5495 0.044 Uiso 1 1 calc R
H7B H -0.2335 0.5680 0.4464 0.044 Uiso 1 1 calc R
H7C H -0.3708 0.5627 0.5054 0.044 Uiso 1 1 calc R
C8 C -0.3914(3) 0.8592(4) 0.51237(16) 0.0440(6) Uani 1 1 d .
H8A H -0.3861 0.8758 0.4483 0.053 Uiso 1 1 calc R
H8B H -0.4268 0.9345 0.5509 0.053 Uiso 1 1 calc R
H8C H -0.4681 0.7524 0.5035 0.053 Uiso 1 1 calc R
C9 C -0.1040(4) 1.1871(3) 0.63091(19) 0.0467(6) Uani 1 1 d .
H9A H -0.2160 1.1759 0.6155 0.056 Uiso 1 1 calc R
H9B H -0.0458 1.2375 0.5872 0.056 Uiso 1 1 calc R
H9C H -0.0528 1.2517 0.6990 0.056 Uiso 1 1 calc R
C10 C 0.2028(3) 1.1281(3) 0.69820(16) 0.0365(5) Uani 1 1 d .
H10A H 0.2362 1.2004 0.6595 0.044 Uiso 1 1 calc R
H10B H 0.2809 1.0808 0.7066 0.044 Uiso 1 1 calc R
H10C H 0.1977 1.1855 0.7625 0.044 Uiso 1 1 calc R
C11 C -0.1145(2) 1.1111(2) 0.84157(13) 0.0213(3) Uani 1 1 d .
H11A H -0.1402 1.0986 0.9037 0.026 Uiso 1 1 calc R
H11B H -0.1824 1.1563 0.8120 0.026 Uiso 1 1 calc R
H11C H -0.0010 1.1809 0.8536 0.026 Uiso 1 1 calc R
C12 C -0.4269(2) 0.8174(2) 0.72037(15) 0.0256(4) Uani 1 1 d .
H12A H -0.4581 0.8041 0.7811 0.031 Uiso 1 1 calc R
H12B H -0.4876 0.7201 0.6668 0.031 Uiso 1 1 calc R
H12C H -0.4504 0.9029 0.7051 0.031 Uiso 1 1 calc R
C13 C -0.3648(2) 0.5020(2) 0.73484(14) 0.0256(4) Uani 1 1 d .
H13 H -0.4603 0.4814 0.6892 0.031 Uiso 1 1 calc R
C14 C -0.3432(2) 0.3973(2) 0.78273(16) 0.0309(4) Uani 1 1 d .
H14 H -0.4195 0.2954 0.7758 0.037 Uiso 1 1 calc R
C15 C -0.1879(2) 0.4710(2) 0.84283(15) 0.0278(4) Uani 1 1 d .
H15 H -0.1378 0.4298 0.8850 0.033 Uiso 1 1 calc R
C16 C -0.1214(2) 0.6177(2) 0.82832(13) 0.0204(3) Uani 1 1 d .
C17 C 0.0279(2) 0.7459(2) 0.87312(12) 0.0188(3) Uani 1 1 d .
H17 H 0.1091 0.7348 0.9154 0.023 Uiso 1 1 calc R
C18 C 0.20975(19) 1.00238(19) 0.90260(12) 0.0171(3) Uani 1 1 d .
C19 C 0.2262(2) 1.1356(2) 0.97346(12) 0.0196(3) Uani 1 1 d .
H19 H 0.1329 1.1468 0.9901 0.023 Uiso 1 1 calc R
C20 C 0.3779(2) 1.2539(2) 1.02089(13) 0.0218(3) Uani 1 1 d .
H20 H 0.3880 1.3446 1.0698 0.026 Uiso 1 1 calc R
C21 C 0.5138(2) 1.2376(2) 0.99566(13) 0.0214(3) Uani 1 1 d .
C22 C 0.4981(2) 1.1048(2) 0.92374(14) 0.0241(4) Uani 1 1 d .
H22 H 0.5911 1.0949 0.9057 0.029 Uiso 1 1 calc R
C23 C 0.3479(2) 0.9874(2) 0.87839(13) 0.0212(3) Uani 1 1 d .
H23 H 0.3382 0.8958 0.8305 0.025 Uiso 1 1 calc R
C24 C 0.6915(2) 1.4757(2) 1.11769(17) 0.0335(4) Uani 1 1 d .
H24A H 0.6422 1.4390 1.1686 0.040 Uiso 1 1 calc R
H24B H 0.6410 1.5401 1.0946 0.040 Uiso 1 1 calc R
H24C H 0.8069 1.5383 1.1448 0.040 Uiso 1 1 calc R

loop_
_atom_site_aniso_label
_atom_site_aniso_U_11
_atom_site_aniso_U_22
_atom_site_aniso_U_33
_atom_site_aniso_U_23
_atom_site_aniso_U_13
_atom_site_aniso_U_12
Zr1 0.01547(9) 0.01754(9) 0.01617(10) 0.00471(6) 0.00423(6) 0.00773(7)
O1 0.0162(6) 0.0249(7) 0.0362(8) 0.0063(6) 0.0029(5) 0.0023(5)
N1 0.0178(7) 0.0182(7) 0.0234(7) 0.0039(6) 0.0036(6) 0.0062(6)
N2 0.0139(6) 0.0177(6) 0.0173(7) 0.0029(5) 0.0033(5) 0.0060(5)
C1 0.0234(9) 0.0355(10) 0.0152(8) 0.0057(7) 0.0069(7) 0.0152(8)
C2 0.0253(9) 0.0347(10) 0.0176(8) 0.0040(7) 0.0054(7) 0.0158(8)
C3 0.0323(10) 0.0461(11) 0.0155(8) 0.0106(8) 0.0071(7) 0.0253(9)
C4 0.0452(12) 0.0356(10) 0.0251(9) 0.0177(8) 0.0198(8) 0.0243(9)
C5 0.0299(10) 0.0326(10) 0.0222(9) 0.0118(8) 0.0140(7) 0.0116(8)
C6 0.0328(11) 0.0506(13) 0.0283(10) 0.0098(9) 0.0114(8) 0.0279(10)
C7 0.0346(11) 0.0384(11) 0.0268(10) -0.0042(9) 0.0028(8) 0.0139(9)
C8 0.0434(13) 0.0807(18) 0.0242(10) 0.0166(11) 0.0056(9) 0.0437(13)
C9 0.0822(19) 0.0464(13) 0.0415(13) 0.0302(11) 0.0348(13) 0.0423(14)
C10 0.0333(11) 0.0373(11) 0.0327(11) 0.0121(9) 0.0146(9) 0.0035(9)
C11 0.0220(8) 0.0202(8) 0.0227(8) 0.0060(6) 0.0057(7) 0.0097(7)
C12 0.0200(8) 0.0286(9) 0.0294(9) 0.0078(7) 0.0063(7) 0.0115(7)
C13 0.0204(8) 0.0207(8) 0.0283(9) 0.0022(7) 0.0017(7) 0.0043(7)
C14 0.0284(10) 0.0167(8) 0.0419(11) 0.0062(8) 0.0071(8) 0.0044(7)
C15 0.0305(10) 0.0184(8) 0.0355(10) 0.0097(7) 0.0076(8) 0.0100(7)
C16 0.0208(8) 0.0171(8) 0.0242(8) 0.0047(6) 0.0057(7) 0.0092(7)
C17 0.0177(8) 0.0204(8) 0.0193(8) 0.0043(6) 0.0044(6) 0.0097(6)
C18 0.0148(7) 0.0186(7) 0.0176(8) 0.0063(6) 0.0034(6) 0.0059(6)
C19 0.0170(8) 0.0218(8) 0.0188(8) 0.0040(6) 0.0047(6) 0.0076(6)
C20 0.0215(8) 0.0189(8) 0.0228(8) 0.0046(6) 0.0043(7) 0.0069(7)
C21 0.0164(8) 0.0209(8) 0.0249(9) 0.0097(7) 0.0026(6) 0.0043(6)
C22 0.0165(8) 0.0286(9) 0.0299(9) 0.0096(7) 0.0089(7) 0.0103(7)
C23 0.0186(8) 0.0230(8) 0.0216(8) 0.0035(7) 0.0060(6) 0.0093(7)
C24 0.0236(9) 0.0233(9) 0.0408(12) 0.0037(8) -0.0016(8) 0.0017(7)

loop_
_atom_type_symbol
_atom_type_description
_atom_type_scat_dispersion_real
_atom_type_scat_dispersion_imag
_atom_type_scat_source
C C 0.0033 0.0016 'International Tables Vol C Tables 4.2.6.8 and 6.1.1.4'
H H 0.0000 0.0000 'International Tables Vol C Tables 4.2.6.8 and 6.1.1.4'
N N 0.0061 0.0033 'International Tables Vol C Tables 4.2.6.8 and 6.1.1.4'
O O 0.0106 0.0060 'International Tables Vol C Tables 4.2.6.8 and 6.1.1.4'
Zr Zr -2.9673 0.5597 'International Tables Vol C Tables 4.2.6.8 and 6.1.1.4'

loop_
_geom_angle_atom_site_label_1
_geom_angle_atom_site_label_2
_geom_angle_atom_site_label_3
_geom_angle
N1 Zr1 C11 131.10(6)
N1 Zr1 C12 82.87(6)
C11 Zr1 C12 87.89(7)
N1 Zr1 N2 70.97(5)
C11 Zr1 N2 85.02(6)
C12 Zr1 N2 137.40(6)
N1 Zr1 C2 91.58(6)
C11 Zr1 C2 137.28(7)
C12 Zr1 C2 97.24(7)
N2 Zr1 C2 115.99(5)
N1 Zr1 C1 98.06(6)
C11 Zr1 C1 123.40(7)
C12 Zr1 C1 130.12(7)
N2 Zr1 C1 87.44(5)
C2 Zr1 C1 33.06(6)
N1 Zr1 C3 117.06(6)
C11 Zr1 C3 108.43(7)
C12 Zr1 C3 80.56(7)
N2 Zr1 C3 141.22(6)
C2 Zr1 C3 32.81(6)
C1 Zr1 C3 54.50(6)
N1 Zr1 C5 129.37(6)
C11 Zr1 C5 91.43(7)
C12 Zr1 C5 131.64(7)
N2 Zr1 C5 90.55(6)
C2 Zr1 C5 54.15(7)
C1 Zr1 C5 32.59(6)
C3 Zr1 C5 53.99(7)
N1 Zr1 C4 145.68(6)
C11 Zr1 C4 83.20(7)
C12 Zr1 C4 99.86(7)
N2 Zr1 C4 120.78(6)
C2 Zr1 C4 54.10(7)
C1 Zr1 C4 54.12(6)
C3 Zr1 C4 32.56(7)
C5 Zr1 C4 32.42(7)
C21 O1 C24 117.37(15)
C13 N1 C16 105.54(15)
C13 N1 Zr1 136.76(13)
C16 N1 Zr1 117.34(11)
C17 N2 C18 115.97(14)
C17 N2 Zr1 114.46(11)
C18 N2 Zr1 129.29(11)
C5 C1 C2 107.70(17)
C5 C1 C6 128.05(18)
C2 C1 C6 124.19(19)
C5 C1 Zr1 74.79(10)
C2 C1 Zr1 73.40(10)
C6 C1 Zr1 119.87(13)
C3 C2 C1 108.15(18)
C3 C2 C7 126.92(18)
C1 C2 C7 124.81(18)
C3 C2 Zr1 74.57(10)
C1 C2 Zr1 73.54(10)
C7 C2 Zr1 120.85(14)
C4 C3 C2 107.54(17)
C4 C3 C8 125.7(2)
C2 C3 C8 126.5(2)
C4 C3 Zr1 73.97(11)
C2 C3 Zr1 72.62(10)
C8 C3 Zr1 124.32(14)
C5 C4 C3 108.31(18)
C5 C4 C9 124.9(2)
C3 C4 C9 126.5(2)
C5 C4 Zr1 73.71(11)
C3 C4 Zr1 73.47(11)
C9 C4 Zr1 123.69(14)
C1 C5 C4 108.29(18)
C1 C5 C10 127.08(19)
C4 C5 C10 124.6(2)
C1 C5 Zr1 72.62(10)
C4 C5 Zr1 73.87(11)
C10 C5 Zr1 121.59(13)
C1 C6 H6A 109.5
C1 C6 H6B 109.5
H6A C6 H6B 109.5
C1 C6 H6C 109.5
H6A C6 H6C 109.5
H6B C6 H6C 109.5
C2 C7 H7A 109.5
C2 C7 H7B 109.5
H7A C7 H7B 109.5
C2 C7 H7C 109.5
H7A C7 H7C 109.5
H7B C7 H7C 109.5
C3 C8 H8A 109.5
C3 C8 H8B 109.5
H8A C8 H8B 109.5
C3 C8 H8C 109.5
H8A C8 H8C 109.5
H8B C8 H8C 109.5
C4 C9 H9A 109.5
C4 C9 H9B 109.5
H9A C9 H9B 109.5
C4 C9 H9C 109.5
H9A C9 H9C 109.5
H9B C9 H9C 109.5
C5 C10 H10A 109.5
C5 C10 H10B 109.5
H10A C10 H10B 109.5
C5 C10 H10C 109.5
H10A C10 H10C 109.5
H10B C10 H10C 109.5
Zr1 C11 H11A 109.5
Zr1 C11 H11B 109.5
H11A C11 H11B 109.5
Zr1 C11 H11C 109.5
H11A C11 H11C 109.5
H11B C11 H11C 109.5
Zr1 C12 H12A 109.5
Zr1 C12 H12B 109.5
H12A C12 H12B 109.5
Zr1 C12 H12C 109.5
H12A C12 H12C 109.5
H12B C12 H12C 109.5
N1 C13 C14 110.83(17)
N1 C13 H13 124.6
C14 C13 H13 124.6
C13 C14 C15 106.87(17)
C13 C14 H14 126.6
C15 C14 H14 126.6
C14 C15 C16 105.94(17)
C14 C15 H15 127.0
C16 C15 H15 127.0
N1 C16 C15 110.82(16)
N1 C16 C17 117.53(15)
C15 C16 C17 131.51(17)
N2 C17 C16 119.56(16)
N2 C17 H17 120.2
C16 C17 H17 120.2
C19 C18 C23 119.04(16)
C19 C18 N2 120.57(15)
C23 C18 N2 120.38(15)
C18 C19 C20 121.00(16)
C18 C19 H19 119.5
C20 C19 H19 119.5
C21 C20 C19 119.24(16)
C21 C20 H20 120.4
C19 C20 H20 120.4
O1 C21 C20 124.52(17)
O1 C21 C22 115.41(16)
C20 C21 C22 120.07(16)
C23 C22 C21 120.25(16)
C23 C22 H22 119.9
C21 C22 H22 119.9
C22 C23 C18 120.38(16)
C22 C23 H23 119.8
C18 C23 H23 119.8
O1 C24 H24A 109.5
O1 C24 H24B 109.5
H24A C24 H24B 109.5
O1 C24 H24C 109.5
H24A C24 H24C 109.5
H24B C24 H24C 109.5

loop_
_geom_bond_atom_site_label_1
_geom_bond_atom_site_label_2
_geom_bond_distance
Zr1 N1 2.2529(15)
Zr1 C11 2.2543(17)
Zr1 C12 2.2656(18)
Zr1 N2 2.3897(14)
Zr1 C2 2.5027(18)
Zr1 C1 2.5045(17)
Zr1 C3 2.5279(18)
Zr1 C5 2.5323(18)
Zr1 C4 2.5344(19)
O1 C21 1.371(2)
O1 C24 1.424(3)
N1 C13 1.363(2)
N1 C16 1.380(2)
N2 C17 1.302(2)
N2 C18 1.439(2)
C1 C5 1.414(3)
C1 C2 1.425(3)
C1 C6 1.509(3)
C2 C3 1.421(3)
C2 C7 1.499(3)
C3 C4 1.419(3)
C3 C8 1.504(3)
C4 C5 1.415(3)
C4 C9 1.501(3)
C5 C10 1.507(3)
C6 H6A 0.9800
C6 H6B 0.9800
C6 H6C 0.9800
C7 H7A 0.9800
C7 H7B 0.9800
C7 H7C 0.9800
C8 H8A 0.9800
C8 H8B 0.9800
C8 H8C 0.9800
C9 H9A 0.9800
C9 H9B 0.9800
C9 H9C 0.9800
C10 H10A 0.9800
C10 H10B 0.9800
C10 H10C 0.9800
C11 H11A 0.9800
C11 H11B 0.9800
C11 H11C 0.9800
C12 H12A 0.9800
C12 H12B 0.9800
C12 H12C 0.9800
C13 C14 1.395(3)
C13 H13 0.9500
C14 C15 1.396(3)
C14 H14 0.9500
C15 C16 1.396(2)
C15 H15 0.9500
C16 C17 1.414(2)
C17 H17 0.9500
C18 C19 1.384(2)
C18 C23 1.399(2)
C19 C20 1.397(2)
C19 H19 0.9500
C20 C21 1.390(3)
C20 H20 0.9500
C21 C22 1.391(3)
C22 C23 1.381(3)
C22 H22 0.9500
C23 H23 0.9500
C24 H24A 0.9800
C24 H24B 0.9800
C24 H24C 0.9800

loop_
_geom_torsion_atom_site_label_1
_geom_torsion_atom_site_label_2
_geom_torsion_atom_site_label_3
_geom_torsion_atom_site_label_4
_geom_torsion
C11 Zr1 N1 C13 107.24(19)
C12 Zr1 N1 C13 26.36(18)
N2 Zr1 N1 C13 172.24(19)
C2 Zr1 N1 C13 -70.75(19)
C1 Zr1 N1 C13 -103.30(18)
C3 Zr1 N1 C13 -49.2(2)
C5 Zr1 N1 C13 -113.42(18)
C4 Zr1 N1 C13 -70.7(2)
C11 Zr1 N1 C16 -64.77(15)
C12 Zr1 N1 C16 -145.65(14)
N2 Zr1 N1 C16 0.23(12)
C2 Zr1 N1 C16 117.24(13)
C1 Zr1 N1 C16 84.69(13)
C3 Zr1 N1 C16 138.80(12)
C5 Zr1 N1 C16 74.57(15)
C4 Zr1 N1 C16 117.29(15)
N1 Zr1 N2 C17 2.04(11)
C11 Zr1 N2 C17 138.76(13)
C12 Zr1 N2 C17 57.35(15)
C2 Zr1 N2 C17 -80.17(13)
C1 Zr1 N2 C17 -97.40(12)
C3 Zr1 N2 C17 -107.78(14)
C5 Zr1 N2 C17 -129.85(12)
C4 Zr1 N2 C17 -142.20(12)
N1 Zr1 N2 C18 175.55(15)
C11 Zr1 N2 C18 -47.72(14)
C12 Zr1 N2 C18 -129.13(14)
C2 Zr1 N2 C18 93.35(14)
C1 Zr1 N2 C18 76.12(14)
C3 Zr1 N2 C18 65.74(17)
C5 Zr1 N2 C18 43.67(14)
C4 Zr1 N2 C18 31.32(15)
N1 Zr1 C1 C5 -165.39(11)
C11 Zr1 C1 C5 -12.69(14)
C12 Zr1 C1 C5 107.16(13)
N2 Zr1 C1 C5 -95.02(11)
C2 Zr1 C1 C5 114.20(17)
C3 Zr1 C1 C5 77.01(13)
C4 Zr1 C1 C5 36.63(12)
N1 Zr1 C1 C2 80.41(12)
C11 Zr1 C1 C2 -126.89(12)
C12 Zr1 C1 C2 -7.03(15)
N2 Zr1 C1 C2 150.78(12)
C3 Zr1 C1 C2 -37.19(12)
C5 Zr1 C1 C2 -114.20(17)
C4 Zr1 C1 C2 -77.57(13)
N1 Zr1 C1 C6 -39.92(16)
C11 Zr1 C1 C6 112.78(16)
C12 Zr1 C1 C6 -127.36(16)
N2 Zr1 C1 C6 30.45(16)
C2 Zr1 C1 C6 -120.3(2)
C3 Zr1 C1 C6 -157.52(19)
C5 Zr1 C1 C6 125.5(2)
C4 Zr1 C1 C6 162.10(19)
C5 C1 C2 C3 -0.4(2)
C6 C1 C2 C3 -177.68(18)
Zr1 C1 C2 C3 67.12(13)
C5 C1 C2 C7 176.02(18)
C6 C1 C2 C7 -1.3(3)
Zr1 C1 C2 C7 -116.47(19)
C5 C1 C2 Zr1 -67.51(13)
C6 C1 C2 Zr1 115.20(18)
N1 Zr1 C2 C3 142.85(12)
C11 Zr1 C2 C3 -34.91(16)
C12 Zr1 C2 C3 59.84(13)
N2 Zr1 C2 C3 -147.60(11)
C1 Zr1 C2 C3 -114.74(18)
C5 Zr1 C2 C3 -77.43(13)
C4 Zr1 C2 C3 -37.12(12)
N1 Zr1 C2 C1 -102.41(12)
C11 Zr1 C2 C1 79.83(14)
C12 Zr1 C2 C1 174.58(12)
N2 Zr1 C2 C1 -32.86(13)
C3 Zr1 C2 C1 114.74(18)
C5 Zr1 C2 C1 37.31(11)
C4 Zr1 C2 C1 77.63(13)
N1 Zr1 C2 C7 18.72(16)
C11 Zr1 C2 C7 -159.05(14)
C12 Zr1 C2 C7 -64.29(16)
N2 Zr1 C2 C7 88.27(16)
C1 Zr1 C2 C7 121.1(2)
C3 Zr1 C2 C7 -124.1(2)
C5 Zr1 C2 C7 158.44(18)
C4 Zr1 C2 C7 -161.25(18)
C1 C2 C3 C4 -0.2(2)
C7 C2 C3 C4 -176.47(19)
Zr1 C2 C3 C4 66.27(13)
C1 C2 C3 C8 173.34(19)
C7 C2 C3 C8 -3.0(3)
Zr1 C2 C3 C8 -120.2(2)
C1 C2 C3 Zr1 -66.43(13)
C7 C2 C3 Zr1 117.3(2)
N1 Zr1 C3 C4 -157.41(11)
C11 Zr1 C3 C4 41.10(13)
C12 Zr1 C3 C4 125.66(12)
N2 Zr1 C3 C4 -64.48(15)
C2 Zr1 C3 C4 -114.74(17)
C1 Zr1 C3 C4 -77.25(12)
C5 Zr1 C3 C4 -36.80(11)
N1 Zr1 C3 C2 -42.68(13)
C11 Zr1 C3 C2 155.84(12)
C12 Zr1 C3 C2 -119.60(13)
N2 Zr1 C3 C2 50.26(17)
C1 Zr1 C3 C2 37.48(11)
C5 Zr1 C3 C2 77.94(13)
C4 Zr1 C3 C2 114.74(17)
N1 Zr1 C3 C8 80.0(2)
C11 Zr1 C3 C8 -81.5(2)
C12 Zr1 C3 C8 3.10(19)
N2 Zr1 C3 C8 172.96(17)
C2 Zr1 C3 C8 122.7(3)
C1 Zr1 C3 C8 160.2(2)
C5 Zr1 C3 C8 -159.4(2)
C4 Zr1 C3 C8 -122.6(2)
C2 C3 C4 C5 0.6(2)
C8 C3 C4 C5 -172.92(19)
Zr1 C3 C4 C5 66.02(13)
C2 C3 C4 C9 174.62(19)
C8 C3 C4 C9 1.0(3)
Zr1 C3 C4 C9 -120.0(2)
C2 C3 C4 Zr1 -65.37(13)
C8 C3 C4 Zr1 121.1(2)
N1 Zr1 C4 C5 -78.00(17)
C11 Zr1 C4 C5 103.57(13)
C12 Zr1 C4 C5 -169.78(12)
N2 Zr1 C4 C5 23.51(14)
C2 Zr1 C4 C5 -77.94(12)
C1 Zr1 C4 C5 -36.82(11)
C3 Zr1 C4 C5 -115.35(17)
N1 Zr1 C4 C3 37.35(17)
C11 Zr1 C4 C3 -141.09(12)
C12 Zr1 C4 C3 -54.44(12)
N2 Zr1 C4 C3 138.86(11)
C2 Zr1 C4 C3 37.41(11)
C1 Zr1 C4 C3 78.53(12)
C5 Zr1 C4 C3 115.35(17)
N1 Zr1 C4 C9 160.60(18)
C11 Zr1 C4 C9 -17.8(2)
C12 Zr1 C4 C9 68.8(2)
N2 Zr1 C4 C9 -97.9(2)
C2 Zr1 C4 C9 160.7(2)
C1 Zr1 C4 C9 -158.2(2)
C3 Zr1 C4 C9 123.2(3)
C5 Zr1 C4 C9 -121.4(3)
C2 C1 C5 C4 0.8(2)
C6 C1 C5 C4 177.95(18)
Zr1 C1 C5 C4 -65.79(13)
C2 C1 C5 C10 -176.59(18)
C6 C1 C5 C10 0.6(3)
Zr1 C1 C5 C10 116.84(19)
C2 C1 C5 Zr1 66.58(13)
C6 C1 C5 Zr1 -116.27(19)
C3 C4 C5 C1 -0.9(2)
C9 C4 C5 C1 -174.99(18)
Zr1 C4 C5 C1 64.97(13)
C3 C4 C5 C10 176.57(18)
C9 C4 C5 C10 2.5(3)
Zr1 C4 C5 C10 -117.57(18)
C3 C4 C5 Zr1 -65.86(13)
C9 C4 C5 Zr1 120.04(19)
N1 Zr1 C5 C1 18.84(14)
C11 Zr1 C5 C1 169.43(11)
C12 Zr1 C5 C1 -102.13(13)
N2 Zr1 C5 C1 84.39(11)
C2 Zr1 C5 C1 -37.87(11)
C3 Zr1 C5 C1 -78.69(12)
C4 Zr1 C5 C1 -115.65(17)
N1 Zr1 C5 C4 134.49(12)
C11 Zr1 C5 C4 -74.92(13)
C12 Zr1 C5 C4 13.52(16)
N2 Zr1 C5 C4 -159.96(12)
C2 Zr1 C5 C4 77.78(13)
C1 Zr1 C5 C4 115.65(17)
C3 Zr1 C5 C4 36.96(12)
N1 Zr1 C5 C10 -104.47(17)
C11 Zr1 C5 C10 46.12(17)
C12 Zr1 C5 C10 134.56(16)
N2 Zr1 C5 C10 -38.92(17)
C2 Zr1 C5 C10 -161.2(2)
C1 Zr1 C5 C10 -123.3(2)
C3 Zr1 C5 C10 158.0(2)
C4 Zr1 C5 C10 121.0(2)
C16 N1 C13 C14 0.4(2)
Zr1 N1 C13 C14 -172.19(14)
N1 C13 C14 C15 -0.1(2)
C13 C14 C15 C16 -0.3(2)
C13 N1 C16 C15 -0.6(2)
Zr1 N1 C16 C15 173.68(12)
C13 N1 C16 C17 -176.69(16)
Zr1 N1 C16 C17 -2.4(2)
C14 C15 C16 N1 0.6(2)
C14 C15 C16 C17 175.91(19)
C18 N2 C17 C16 -178.51(15)
Zr1 N2 C17 C16 -4.1(2)
N1 C16 C17 N2 4.4(2)
C15 C16 C17 N2 -170.62(19)
C17 N2 C18 C19 -114.53(18)
Zr1 N2 C18 C19 72.0(2)
C17 N2 C18 C23 64.0(2)
Zr1 N2 C18 C23 -109.45(16)
C23 C18 C19 C20 -0.2(3)
N2 C18 C19 C20 178.32(16)
C18 C19 C20 C21 0.5(3)
C24 O1 C21 C20 4.4(3)
C24 O1 C21 C22 -174.79(17)
C19 C20 C21 O1 -178.98(16)
C19 C20 C21 C22 0.2(3)
O1 C21 C22 C23 178.01(17)
C20 C21 C22 C23 -1.2(3)
C21 C22 C23 C18 1.6(3)
C19 C18 C23 C22 -0.8(3)
N2 C18 C23 C22 -179.37(16)
